data_1550000
loop_
_publ_author_name
'Su, Zhong-Min'
'Xie, Shuai-Lei'
'Liu, Jiang'
'Dong, Long-Zhang'
'Li, Shun-Li'
'Lan, Ya-Qian'

_publ_section_title
;
 Hetero-metallic Active Sites Coupled with Strong Reductive
 Polyoxometalate for Selectively Photocatalytic CO2-to-CH4 Conversion in
 Water
;
_journal_name_full 'Chemical Science'
_journal_paper_doi 10.1039/C8SC03471K
_journal_year 2018
_chemical_formula_moiety '0.5(Co20 Mn60 Mo192 Na48 O1056 P136), 48(O)'
_chemical_formula_sum 'Co10 Mn30 Mo96 Na24 O576 P68'
_chemical_formula_weight 23321.46
_space_group_crystal_system tetragonal
_space_group_IT_number 142
_space_group_name_Hall '-I 4bd 2c'
_space_group_name_H-M_alt 'I 41/a c d'
_symmetry_space_group_name_Hall '-I 4bd 2c'
_symmetry_space_group_name_H-M 'I 41/a c d :2'
_atom_sites_solution_primary iterative
_audit_creation_date 2018-07-13
_audit_creation_method
;
Olex2 1.2
(compiled 2017.03.28 svn.r3405 for OlexSys, GUI svn.r5370)
;
_audit_update_record
;
2018-07-16 deposited with the CCDC.
2018-10-01 downloaded from the CCDC.
;
_cell_angle_alpha 90
_cell_angle_beta 90
_cell_angle_gamma 90
_cell_formula_units_Z 2
_cell_length_a 26.9679(5)
_cell_length_b 26.9679(5)
_cell_length_c 41.1540(18)
_cell_measurement_reflns_used 9190
_cell_measurement_temperature 293(2)
_cell_measurement_theta_max 27.465
_cell_measurement_theta_min 2.248
_cell_volume 29930.0(15)
_computing_cell_refinement 'SAINT v8.37A (Bruker, 2015)'
_computing_data_reduction 'SAINT v8.37A (Bruker, 2015)'
_computing_molecular_graphics 'Olex2 (Dolomanov et al., 2009)'
_computing_publication_material 'Olex2 (Dolomanov et al., 2009)'
_computing_structure_refinement 'ShelXL (Sheldrick, 2015)'
_computing_structure_solution 'olex2.solve (Bourhis et al., 2015)'
_diffrn_ambient_temperature 293.0
_diffrn_measured_fraction_theta_full 0.998
_diffrn_measured_fraction_theta_max 0.998
_diffrn_measurement_device_type CMOS-PHOTON100
_diffrn_measurement_method 'phi and omega scans'
_diffrn_radiation_monochromator graphite
_diffrn_radiation_type MoK\a
_diffrn_radiation_wavelength 0.71073
_diffrn_reflns_av_R_equivalents 0.0348
_diffrn_reflns_av_unetI/netI 0.0194
_diffrn_reflns_Laue_measured_fraction_full 0.998
_diffrn_reflns_Laue_measured_fraction_max 0.998
_diffrn_reflns_limit_h_max 23
_diffrn_reflns_limit_h_min -31
_diffrn_reflns_limit_k_max 35
_diffrn_reflns_limit_k_min -13
_diffrn_reflns_limit_l_max 53
_diffrn_reflns_limit_l_min -53
_diffrn_reflns_number 83160
_diffrn_reflns_point_group_measured_fraction_full 0.998
_diffrn_reflns_point_group_measured_fraction_max 0.998
_diffrn_reflns_theta_full 25.242
_diffrn_reflns_theta_max 27.502
_diffrn_reflns_theta_min 2.768
_exptl_absorpt_coefficient_mu 3.128
_exptl_absorpt_correction_T_max 0.7456
_exptl_absorpt_correction_T_min 0.7094
_exptl_absorpt_correction_type multi-scan
_exptl_absorpt_process_details
'SADABS-2014/5 (Bruker,2014/5) was used for absorption correction. wR2(int) was 0.0561 before and 0.0450 after correction. The Ratio of minimum to maximum transmission is 0.9514. The \l/2 correction factor is Not present.'
_exptl_crystal_colour 'clear reddish red'
_exptl_crystal_colour_lustre clear
_exptl_crystal_colour_modifier reddish
_exptl_crystal_colour_primary red
_exptl_crystal_density_diffrn 2.588
_exptl_crystal_description octahedral
_exptl_crystal_F_000 21888
_exptl_crystal_size_max 0.2
_exptl_crystal_size_mid 0.2
_exptl_crystal_size_min 0.2
_platon_squeeze_details
;
TITL 111_a.res in I4(1)/acd
CELL   26.9679   26.9679   41.1540     90.00     90.00     90.00
SPGR I41/acd
# Solvent Accessible Volume =      8025
# Electrons Found in S.A.V. =      2697
# Note: Atoms in Void as Cxxx and Qxxx all others
Q101 0.443 0.568 0.063 !       5.69 eA-3
Q102 0.156 0.816 0.366 !       4.33 eA-3
C103 0.992 0.119 0.064 !       4.31 eA-3
C104 0.087 0.495 0.085 !       3.78 eA-3
C105 0.838 0.269 0.162 !       3.18 eA-3
C106 0.022 0.587 0.437 !       3.06 eA-3
C107 0.033 0.251 0.178 !       2.76 eA-3
C108 0.291 0.872 0.198 !       2.63 eA-3
C109 0.586 0.738 0.174 !       2.60 eA-3
C110 0.658 0.596 0.043 !       2.57 eA-3
C111 0.352 0.278 0.358 !       2.56 eA-3
C112 0.053 0.195 0.127 !       2.52 eA-3
C113 0.854 0.894 0.313 !       2.46 eA-3
C114 0.247 0.420 0.135 !       2.36 eA-3
Q115 0.171 0.578 0.154 !       2.24 eA-3
C116 0.905 0.257 0.142 !       2.20 eA-3
C117 0.759 0.016 0.119 !       2.13 eA-3
C118 0.750 0.465 0.369 !       2.06 eA-3
C119 0.892 0.955 0.417 !       1.97 eA-3
Q120 0.814 0.908 0.031 !       1.69 eA-3
C121 0.220 0.454 0.149 !       1.60 eA-3
Q122 0.227 0.776 0.078 !       1.58 eA-3
C123 0.324 0.134 0.351 !       1.58 eA-3
C124 0.741 0.945 0.389 !       1.57 eA-3
Q125 0.742 0.182 0.254 !       1.55 eA-3
Q126 0.275 0.857 0.420 !       1.49 eA-3
C127 0.218 0.463 0.129 !       1.48 eA-3
Q128 0.930 0.089 0.055 !       1.42 eA-3
Q129 0.876 0.240 0.033 !       1.40 eA-3
Q130 0.307 0.730 0.282 !       1.32 eA-3
Q131 0.212 0.362 0.219 !       1.21 eA-3
Q132 0.273 0.194 0.219 !       1.17 eA-3
Q133 0.296 0.797 0.257 !       1.17 eA-3
Q134 0.818 0.317 0.469 !       1.14 eA-3
C135 0.563 0.884 0.615 !       1.13 eA-3
C136 0.063 0.384 0.115 !       1.13 eA-3
Q137 0.523 0.282 0.157 !       1.11 eA-3
C138 0.930 0.738 0.374 !       1.09 eA-3
C139 0.614 0.320 0.358 !       1.05 eA-3
Q140 0.091 0.128 0.220 !       1.04 eA-3
Q141 0.312 0.196 0.220 !       0.94 eA-3
Q142 0.812 0.696 0.720 !       0.94 eA-3
Q143 0.054 0.438 0.970 !       0.94 eA-3
Q144 0.405 0.812 0.181 !       0.93 eA-3
Q145 0.769 0.187 0.493 !       0.91 eA-3
Q146 0.731 0.313 0.007 !       0.91 eA-3
Q147 0.231 0.187 0.993 !       0.91 eA-3
Q148 0.555 0.029 0.013 !       0.90 eA-3
Q149 0.562 0.712 0.180 !       0.88 eA-3
Q150 0.523 0.014 0.033 !       0.88 eA-3
C151 0.720 0.497 0.335 !       0.88 eA-3
C152 0.181 0.485 0.161 !       0.85 eA-3
Q153 0.874 0.182 0.258 !       0.85 eA-3
Q154 0.022 0.800 0.124 !       0.85 eA-3
Q155 0.931 0.924 0.032 !       0.84 eA-3
Q156 0.233 0.204 0.984 !       0.84 eA-3
Q157 0.564 0.010 0.000 !       0.84 eA-3
Q158 0.814 0.125 0.413 !       0.83 eA-3
Q159 0.866 0.449 0.228 !       0.82 eA-3
Q160 0.968 0.249 0.376 !       0.82 eA-3
Q161 0.219 0.413 0.277 !       0.82 eA-3
Q162 0.967 0.126 0.412 !       0.81 eA-3
Q163 0.303 0.773 0.338 !       0.81 eA-3
Q164 0.766 0.305 0.015 !       0.81 eA-3
C165 0.013 0.808 0.399 !       0.80 eA-3
Q166 0.795 0.358 0.392 !       0.79 eA-3
Q167 0.775 0.282 0.990 !       0.79 eA-3
Q168 0.454 0.405 0.483 !       0.79 eA-3
Q169 0.696 0.016 0.033 !       0.79 eA-3
Q170 0.291 0.759 0.438 !       0.78 eA-3
Q171 0.239 0.743 0.828 !       0.78 eA-3
Q172 0.739 0.243 0.328 !       0.78 eA-3
Q173 0.036 0.500 0.250 !       0.78 eA-3
Q174 0.275 0.720 0.995 !       0.78 eA-3
Q175 0.121 0.835 0.273 !       0.78 eA-3
C176 0.618 0.663 0.128 !       0.78 eA-3
Q177 0.133 0.280 0.468 !       0.78 eA-3
Q178 0.229 0.455 0.306 !       0.77 eA-3
Q179 0.452 0.041 0.468 !       0.77 eA-3
Q180 0.529 0.265 0.165 !       0.77 eA-3
Q181 0.299 0.054 0.472 !       0.77 eA-3
Q182 0.201 0.446 0.028 !       0.77 eA-3
Q183 0.482 0.627 0.290 !       0.76 eA-3
Q184 0.102 0.278 0.455 !       0.76 eA-3
Q185 0.299 0.445 0.965 !       0.76 eA-3
Q186 0.429 0.722 0.187 !       0.76 eA-3
Q187 0.225 0.836 0.488 !       0.76 eA-3
Q188 0.484 0.905 0.038 !       0.75 eA-3
Q189 0.416 0.839 0.367 !       0.75 eA-3
Q190 0.852 0.416 0.381 !       0.75 eA-3
Q191 0.648 0.084 0.119 !       0.75 eA-3
Q192 0.148 0.416 0.881 !       0.75 eA-3
Q193 0.853 0.214 0.439 !       0.75 eA-3
Q194 0.366 0.256 0.182 !       0.74 eA-3
C195 0.252 0.112 0.358 !       0.74 eA-3
C196 0.125 0.355 0.155 !       0.74 eA-3
Q197 0.817 0.705 0.229 !       0.74 eA-3
Q198 0.490 0.881 0.431 !       0.74 eA-3
Q199 0.388 0.073 0.178 !       0.74 eA-3
;
_refine_diff_density_max 1.511
_refine_diff_density_min -1.148
_refine_diff_density_rms 0.134
_refine_ls_extinction_method none
_refine_ls_goodness_of_fit_ref 1.041
_refine_ls_hydrogen_treatment undef
_refine_ls_matrix_type full
_refine_ls_number_parameters 455
_refine_ls_number_reflns 8600
_refine_ls_number_restraints 12
_refine_ls_restrained_S_all 1.050
_refine_ls_R_factor_all 0.0400
_refine_ls_R_factor_gt 0.0316
_refine_ls_shift/su_max 0.002
_refine_ls_shift/su_mean 0.000
_refine_ls_structure_factor_coef Fsqd
_refine_ls_weighting_details 'w=1/[\s^2^(Fo^2^)+(0.0286P)^2^+400.1517P] where P=(Fo^2^+2Fc^2^)/3'
_refine_ls_weighting_scheme calc
_refine_ls_wR_factor_gt 0.0736
_refine_ls_wR_factor_ref 0.0768
_reflns_Friedel_coverage 0.000
_reflns_number_gt 7411
_reflns_number_total 8600
_reflns_threshold_expression 'I > 2\s(I)'
_cod_data_source_file c8sc03471k2.cif
_cod_data_source_block NENU_606
_cod_original_cell_volume 29930.0(17)
_cod_database_code 1550000
_shelx_shelxl_version_number 2016/4
_shelx_space_group_comment
;
The symmetry employed for this shelxl refinement is uniquely defined
by the following loop, which should always be used as a source of
symmetry information in preference to the above space-group names.
They are only intended as comments.
;
_olex2_refinement_description
;
1. Shared sites
{Mn3, Co3}
{Mn1, Co1}
{Mn2, Co2}
2. Uiso/Uaniso restraints and constraints
P5 \\sim O32: within 1.7A with sigma of 0.01 and sigma for terminal atoms of
0.02
Uanis(O32) \\sim Ueq: with sigma of 0.01 and sigma for terminal atoms of 0.2
Uanis(Mn3) = Uanis(Co3)
Uanis(Mn1) = Uanis(Co1)
Uanis(Mn2) = Uanis(Co2)
3. Others
 Fixed Sof: Mn3(0.375) Mn1(0.75) Mn2(0.75) Co3(0.125) Co1(0.25) Co2(0.25)
;
_platon_squeeze_void_probe_radius 1.20
_olex2_submission_special_instructions 'No special instructions were received'

loop_
_space_group_symop_operation_xyz
'x, y, z'
'-x+1/2, -y, z+1/2'
'-y+1/4, x+3/4, z+1/4'
'y+1/4, -x+1/4, z+3/4'
'-x+1/2, y, -z'
'x, -y, -z+1/2'
'y+1/4, x+3/4, -z+3/4'
'-y+1/4, -x+1/4, -z+1/4'
'x+1/2, y+1/2, z+1/2'
'-x+1, -y+1/2, z+1'
'-y+3/4, x+5/4, z+3/4'
'y+3/4, -x+3/4, z+5/4'
'-x+1, y+1/2, -z+1/2'
'x+1/2, -y+1/2, -z+1'
'y+3/4, x+5/4, -z+5/4'
'-y+3/4, -x+3/4, -z+3/4'
'-x, -y, -z'
'x-1/2, y, -z-1/2'
'y-1/4, -x-3/4, -z-1/4'
'-y-1/4, x-1/4, -z-3/4'
'x-1/2, -y, z'
'-x, y, z-1/2'
'-y-1/4, -x-3/4, z-3/4'
'y-1/4, x-1/4, z-1/4'
'-x+1/2, -y+1/2, -z+1/2'
'x, y+1/2, -z'
'y+1/4, -x-1/4, -z+1/4'
'-y+1/4, x+1/4, -z-1/4'
'x, -y+1/2, z+1/2'
'-x+1/2, y+1/2, z'
'-y+1/4, -x-1/4, z-1/4'
'y+1/4, x+1/4, z+1/4'

loop_
_atom_site_label
_atom_site_type_symbol
_atom_site_fract_x
_atom_site_fract_y
_atom_site_fract_z
_atom_site_U_iso_or_equiv
_atom_site_adp_type
_atom_site_occupancy
_atom_site_site_symmetry_order
_atom_site_calc_flag
_atom_site_refinement_flags_posn
_atom_site_refinement_flags_adp
_atom_site_refinement_flags_occupancy
Mo1 Mo 0.52244(2) 0.52274(2) 0.33101(2) 0.01368(8) Uani 1 1 d . . .
Mo2 Mo 0.56968(2) 0.56664(2) 0.28432(2) 0.01410(8) Uani 1 1 d . . .
Mo3 Mo 0.50571(2) 0.62638(2) 0.22181(2) 0.01488(8) Uani 1 1 d . . .
Mo4 Mo 0.40961(2) 0.62627(2) 0.22234(2) 0.01502(8) Uani 1 1 d . . .
Mo5 Mo 0.34409(2) 0.56566(2) 0.28433(2) 0.01415(8) Uani 1 1 d . . .
Mo6 Mo 0.39359(2) 0.52566(2) 0.33172(2) 0.01390(8) Uani 1 1 d . . .
Mn3 Mn 0.45709(3) 0.500000 0.250000 0.01168(16) Uani 0.75 2 d S T P
Mn1 Mn 0.39974(3) 0.72784(3) 0.31961(2) 0.03110(18) Uani 0.75 1 d . . .
Mn2 Mn 0.29176(3) 0.78387(4) 0.27593(2) 0.0348(2) Uani 0.75 1 d . . .
Co3 Co 0.45709(3) 0.500000 0.250000 0.01168(16) Uani 0.25 2 d S T P
Co1 Co 0.39974(3) 0.72784(3) 0.31961(2) 0.03110(18) Uani 0.25 1 d . . .
Co2 Co 0.29176(3) 0.78387(4) 0.27593(2) 0.0348(2) Uani 0.25 1 d . . .
P1 P 0.45691(4) 0.62289(4) 0.29846(3) 0.0126(2) Uani 1 1 d . . .
P2 P 0.45971(4) 0.55317(5) 0.39853(3) 0.0215(2) Uani 1 1 d . . .
P3 P 0.59576(4) 0.68351(4) 0.26306(3) 0.0185(2) Uani 1 1 d . . .
P4 P 0.31744(5) 0.68013(4) 0.26259(3) 0.0233(3) Uani 1 1 d . . .
P5 P 0.500000 0.750000 0.375000 0.0820(14) Uani 1 4 d S TU P
Na1 Na 0.500000 0.750000 0.26225(11) 0.0602(10) Uani 1 2 d S T P
Na2 Na 0.57722(15) 0.66284(10) 0.34251(8) 0.0773(11) Uani 1 1 d . . .
O1 O 0.50345(11) 0.61751(11) 0.27670(7) 0.0160(6) Uani 1 1 d . . .
O2 O 0.41024(11) 0.61689(11) 0.27670(7) 0.0157(6) Uani 1 1 d . . .
O3 O 0.45660(12) 0.67269(11) 0.31481(8) 0.0238(7) Uani 1 1 d . . .
O4 O 0.45766(10) 0.57842(11) 0.32229(7) 0.0151(6) Uani 1 1 d . . .
O5 O 0.55988(11) 0.57340(11) 0.23391(7) 0.0181(6) Uani 1 1 d . . .
O6 O 0.35532(11) 0.57256(11) 0.23410(7) 0.0165(6) Uani 1 1 d . . .
O7 O 0.45754(11) 0.48085(10) 0.33332(7) 0.0158(6) Uani 1 1 d . . .
O8 O 0.51620(11) 0.51658(11) 0.28336(7) 0.0146(6) Uani 1 1 d . . .
O9 O 0.45774(11) 0.57113(10) 0.22508(7) 0.0148(6) Uani 1 1 d . . .
O10 O 0.39838(11) 0.51675(10) 0.28417(7) 0.0143(6) Uani 1 1 d . . .
O11 O 0.35285(11) 0.58491(11) 0.32960(7) 0.0189(6) Uani 1 1 d . . .
O12 O 0.56177(11) 0.58287(11) 0.32987(7) 0.0184(6) Uani 1 1 d . . .
O13 O 0.45785(12) 0.67857(11) 0.23049(7) 0.0197(6) Uani 1 1 d . . .
O14 O 0.35488(12) 0.67509(12) 0.23501(8) 0.0231(7) Uani 1 1 d . . .
O15 O 0.30523(12) 0.63001(12) 0.27802(8) 0.0239(7) Uani 1 1 d . . .
O16 O 0.41235(12) 0.54581(12) 0.37807(7) 0.0224(7) Uani 1 1 d . . .
O17 O 0.50624(11) 0.54041(12) 0.37823(7) 0.0210(7) Uani 1 1 d . . .
O18 O 0.60365(12) 0.63372(11) 0.28143(8) 0.0229(7) Uani 1 1 d . . .
O19 O 0.55950(12) 0.67647(12) 0.23428(8) 0.0242(7) Uani 1 1 d . . .
O20 O 0.29411(12) 0.52849(12) 0.28377(8) 0.0239(7) Uani 1 1 d . . .
O21 O 0.35428(12) 0.48022(12) 0.34218(8) 0.0244(7) Uani 1 1 d . . .
O22 O 0.56269(12) 0.47735(12) 0.33951(8) 0.0228(7) Uani 1 1 d . . .
O23 O 0.62103(12) 0.53131(13) 0.28262(8) 0.0245(7) Uani 1 1 d . . .
O24 O 0.51664(13) 0.62850(13) 0.18177(8) 0.0265(7) Uani 1 1 d . . .
O25 O 0.39802(13) 0.62807(12) 0.18224(8) 0.0262(7) Uani 1 1 d . . .
O26 O 0.45807(16) 0.51877(19) 0.42749(9) 0.0509(12) Uani 1 1 d . . .
O27 O 0.46331(14) 0.60627(17) 0.40943(12) 0.0521(13) Uani 1 1 d . . .
O28 O 0.57289(12) 0.72086(12) 0.28596(9) 0.0271(8) Uani 1 1 d . . .
O29 O 0.64593(12) 0.69857(13) 0.24971(9) 0.0289(8) Uani 1 1 d . . .
O30 O 0.27209(17) 0.7053(2) 0.25028(13) 0.0705(17) Uani 1 1 d . . .
O31 O 0.3370(2) 0.71377(15) 0.28925(10) 0.0572(14) Uani 1 1 d . . .
O32 O 0.5446(3) 0.7371(3) 0.35424(18) 0.120(2) Uani 1 1 d . U .
O33 O 0.57390(13) 0.61874(15) 0.39460(9) 0.0359(9) Uani 1 1 d . . .
O1W O 0.250000 0.5425(2) 0.500000 0.088(3) Uani 1 2 d S T P
O2W O 0.3696(4) 0.5395(3) 0.4754(3) 0.166(4) Uani 1 1 d . . .
O3W O 0.3574(3) 0.4643(3) 0.4238(2) 0.121(3) Uani 1 1 d . . .
O4W O 0.34899(17) 0.59899(17) 0.125000 0.0483(15) Uani 1 2 d S T P

loop_
_atom_site_aniso_label
_atom_site_aniso_U_11
_atom_site_aniso_U_22
_atom_site_aniso_U_33
_atom_site_aniso_U_23
_atom_site_aniso_U_13
_atom_site_aniso_U_12
Mo1 0.01480(17) 0.01425(17) 0.01199(17) -0.00163(13) -0.00081(13) -0.00013(13)
Mo2 0.01343(17) 0.01399(17) 0.01489(17) -0.00184(13) -0.00005(13) -0.00178(13)
Mo3 0.01779(18) 0.01341(17) 0.01343(17) -0.00083(13) 0.00022(14) -0.00235(14)
Mo4 0.01796(18) 0.01297(17) 0.01414(17) -0.00074(13) -0.00182(14) 0.00156(13)
Mo5 0.01339(17) 0.01257(17) 0.01650(17) -0.00210(13) -0.00084(13) 0.00117(13)
Mo6 0.01465(17) 0.01397(17) 0.01309(17) -0.00184(13) 0.00009(13) -0.00085(13)
Mn3 0.0121(4) 0.0115(4) 0.0115(4) -0.0019(3) 0.000 0.000
Mn1 0.0456(5) 0.0162(3) 0.0315(4) 0.0024(3) 0.0184(4) 0.0042(3)
Mn2 0.0161(3) 0.0637(6) 0.0245(4) 0.0012(4) -0.0002(3) -0.0046(4)
Co3 0.0121(4) 0.0115(4) 0.0115(4) -0.0019(3) 0.000 0.000
Co1 0.0456(5) 0.0162(3) 0.0315(4) 0.0024(3) 0.0184(4) 0.0042(3)
Co2 0.0161(3) 0.0637(6) 0.0245(4) 0.0012(4) -0.0002(3) -0.0046(4)
P1 0.0138(5) 0.0107(5) 0.0132(5) -0.0023(4) 0.0007(4) -0.0006(4)
P2 0.0205(6) 0.0323(7) 0.0117(5) -0.0048(5) -0.0009(4) 0.0015(5)
P3 0.0177(5) 0.0171(5) 0.0207(6) -0.0020(4) 0.0015(4) -0.0061(4)
P4 0.0343(7) 0.0158(6) 0.0199(6) 0.0014(4) 0.0040(5) 0.0101(5)
P5 0.097(2) 0.097(2) 0.052(2) 0.000 0.000 0.000
Na1 0.035(2) 0.060(2) 0.085(3) 0.000 0.000 0.0167(18)
Na2 0.136(3) 0.0283(13) 0.0680(19) -0.0161(13) 0.039(2) -0.0321(16)
O1 0.0148(14) 0.0171(15) 0.0161(14) 0.0002(12) 0.0006(12) -0.0016(12)
O2 0.0165(15) 0.0155(14) 0.0150(14) -0.0005(11) -0.0008(11) 0.0004(11)
O3 0.0255(17) 0.0155(15) 0.0304(18) -0.0094(13) -0.0007(14) -0.0005(13)
O4 0.0139(14) 0.0179(15) 0.0133(14) 0.0012(11) -0.0001(11) -0.0003(11)
O5 0.0204(15) 0.0190(15) 0.0148(15) -0.0007(12) 0.0015(12) 0.0018(12)
O6 0.0183(15) 0.0148(14) 0.0164(15) -0.0023(12) -0.0028(12) -0.0013(11)
O7 0.0173(14) 0.0141(14) 0.0160(14) -0.0007(11) 0.0003(12) -0.0007(11)
O8 0.0178(15) 0.0146(14) 0.0114(13) -0.0013(11) 0.0007(11) -0.0023(11)
O9 0.0161(14) 0.0115(13) 0.0168(14) -0.0021(11) 0.0006(12) -0.0020(11)
O10 0.0161(14) 0.0134(14) 0.0133(14) -0.0039(11) -0.0015(11) 0.0017(11)
O11 0.0198(15) 0.0186(15) 0.0182(15) -0.0044(12) 0.0014(12) 0.0033(12)
O12 0.0187(15) 0.0187(15) 0.0177(15) -0.0041(12) -0.0021(12) -0.0034(12)
O13 0.0236(16) 0.0145(15) 0.0212(16) 0.0000(12) -0.0012(13) -0.0010(12)
O14 0.0280(17) 0.0183(16) 0.0230(17) 0.0006(13) 0.0014(14) 0.0093(13)
O15 0.0180(16) 0.0178(16) 0.0358(19) 0.0005(14) 0.0030(14) 0.0046(12)
O16 0.0209(16) 0.0321(18) 0.0141(15) -0.0022(13) 0.0018(12) -0.0052(13)
O17 0.0192(16) 0.0292(17) 0.0147(14) -0.0059(13) -0.0021(12) 0.0022(13)
O18 0.0215(16) 0.0187(16) 0.0286(18) 0.0008(13) -0.0041(14) -0.0069(13)
O19 0.0280(17) 0.0246(17) 0.0200(16) 0.0004(13) -0.0032(14) -0.0127(14)
O20 0.0211(16) 0.0239(17) 0.0269(17) -0.0032(14) -0.0022(13) -0.0038(13)
O21 0.0236(17) 0.0230(17) 0.0266(17) 0.0021(14) 0.0016(14) -0.0061(13)
O22 0.0245(17) 0.0223(16) 0.0216(16) 0.0006(13) -0.0028(13) 0.0068(13)
O23 0.0176(16) 0.0294(18) 0.0264(17) -0.0015(14) 0.0014(13) 0.0027(13)
O24 0.0321(19) 0.0306(19) 0.0169(16) -0.0018(14) 0.0018(14) -0.0026(15)
O25 0.0333(19) 0.0267(18) 0.0185(16) 0.0000(14) -0.0050(14) 0.0016(15)
O26 0.043(2) 0.089(4) 0.0210(19) 0.024(2) -0.0007(17) -0.004(2)
O27 0.025(2) 0.056(3) 0.075(3) -0.049(2) -0.016(2) 0.0095(18)
O28 0.0247(17) 0.0246(17) 0.0319(19) -0.0125(15) -0.0024(14) 0.0008(14)
O29 0.0238(17) 0.034(2) 0.0287(18) -0.0013(15) 0.0063(15) -0.0133(15)
O30 0.043(3) 0.100(4) 0.068(3) 0.043(3) 0.013(2) 0.049(3)
O31 0.103(4) 0.033(2) 0.036(2) -0.0153(18) 0.030(2) -0.027(2)
O32 0.142(5) 0.104(4) 0.114(5) 0.028(4) 0.047(4) 0.045(4)
O33 0.0261(19) 0.049(2) 0.033(2) -0.0220(18) -0.0030(16) -0.0016(17)
O1W 0.166(9) 0.021(3) 0.076(5) 0.000 0.006(6) 0.000
O2W 0.225(12) 0.086(6) 0.188(10) -0.032(6) -0.038(9) 0.023(7)
O3W 0.116(6) 0.082(5) 0.167(8) 0.030(5) -0.045(6) -0.045(4)
O4W 0.043(2) 0.043(2) 0.059(4) 0.0097(19) -0.0097(19) 0.018(3)

loop_
_atom_type_symbol
_atom_type_description
_atom_type_scat_dispersion_real
_atom_type_scat_dispersion_imag
_atom_type_scat_source
Co Co 0.3494 0.9721 'International Tables Vol C Tables 4.2.6.8 and 6.1.1.4'
Mn Mn 0.3368 0.7283 'International Tables Vol C Tables 4.2.6.8 and 6.1.1.4'
Mo Mo -1.6832 0.6857 'International Tables Vol C Tables 4.2.6.8 and 6.1.1.4'
Na Na 0.0362 0.0249 'International Tables Vol C Tables 4.2.6.8 and 6.1.1.4'
O O 0.0106 0.0060 'International Tables Vol C Tables 4.2.6.8 and 6.1.1.4'
P P 0.1023 0.0942 'International Tables Vol C Tables 4.2.6.8 and 6.1.1.4'

loop_
_geom_angle_atom_site_label_1
_geom_angle_atom_site_label_2
_geom_angle_atom_site_label_3
_geom_angle
_geom_angle_site_symmetry_1
_geom_angle_site_symmetry_3
O4 Mo1 Mo2 87.71(7) . .
O7 Mo1 Mo2 133.93(8) . .
O7 Mo1 O4 74.15(11) . .
O8 Mo1 Mo2 49.02(8) . .
O8 Mo1 O4 80.65(11) . .
O8 Mo1 O7 85.88(12) . .
O8 Mo1 O17 160.64(12) . .
O12 Mo1 Mo2 48.00(9) . .
O12 Mo1 O4 82.38(12) . .
O12 Mo1 O7 156.01(12) . .
O12 Mo1 O8 95.34(12) . .
O12 Mo1 O17 86.84(13) . .
O17 Mo1 Mo2 134.59(9) . .
O17 Mo1 O4 80.58(11) . .
O17 Mo1 O7 84.48(12) . .
O22 Mo1 Mo2 99.80(11) . .
O22 Mo1 O4 171.73(14) . .
O22 Mo1 O7 97.98(14) . .
O22 Mo1 O8 101.61(14) . .
O22 Mo1 O12 105.20(15) . .
O22 Mo1 O17 96.33(14) . .
Mo1 Mo2 Na2 82.03(5) . .
O1 Mo2 Mo1 89.53(7) . .
O1 Mo2 Na2 72.30(10) . .
O5 Mo2 Mo1 135.27(9) . .
O5 Mo2 Na2 127.78(10) . .
O5 Mo2 O1 73.28(11) . .
O8 Mo2 Mo1 49.00(8) . .
O8 Mo2 Na2 123.84(10) . .
O8 Mo2 O1 80.56(11) . .
O8 Mo2 O5 87.00(12) . .
O8 Mo2 O18 159.48(13) . .
O12 Mo2 Mo1 48.05(9) . .
O12 Mo2 Na2 35.43(10) . .
O12 Mo2 O1 84.88(12) . .
O12 Mo2 O5 157.37(13) . .
O12 Mo2 O8 95.36(12) . .
O12 Mo2 O18 84.56(13) . .
O18 Mo2 Mo1 132.22(10) . .
O18 Mo2 Na2 50.24(10) . .
O18 Mo2 O1 78.99(12) . .
O18 Mo2 O5 85.50(12) . .
O23 Mo2 Mo1 100.19(12) . .
O23 Mo2 Na2 113.35(13) . .
O23 Mo2 O1 169.25(14) . .
O23 Mo2 O5 96.41(14) . .
O23 Mo2 O8 102.30(14) . .
O23 Mo2 O12 105.01(15) . .
O23 Mo2 O18 97.51(15) . .
O1 Mo3 Mo4 87.98(8) . .
O5 Mo3 Mo4 133.77(9) . .
O5 Mo3 O1 73.25(11) . .
O9 Mo3 Mo4 49.05(8) . .
O9 Mo3 O1 80.52(11) . .
O9 Mo3 O5 85.78(12) . .
O9 Mo3 O19 160.62(12) . .
O13 Mo3 Mo4 48.31(9) . .
O13 Mo3 O1 82.86(12) . .
O13 Mo3 O5 155.52(12) . .
O13 Mo3 O9 95.67(12) . .
O13 Mo3 O19 86.94(13) . .
O19 Mo3 Mo4 135.00(10) . .
O19 Mo3 O1 80.75(12) . .
O19 Mo3 O5 84.08(13) . .
O24 Mo3 Mo4 100.62(12) . .
O24 Mo3 O1 170.50(14) . .
O24 Mo3 O5 97.69(15) . .
O24 Mo3 O9 101.99(14) . .
O24 Mo3 O13 105.85(15) . .
O24 Mo3 O19 95.71(15) . .
O2 Mo4 Mo3 90.06(8) . .
O6 Mo4 Mo3 134.00(8) . .
O6 Mo4 O2 72.60(11) . .
O9 Mo4 Mo3 49.07(8) . .
O9 Mo4 O2 81.59(11) . .
O9 Mo4 O6 85.77(11) . .
O9 Mo4 O14 160.62(12) . .
O13 Mo4 Mo3 48.15(9) . .
O13 Mo4 O2 84.56(12) . .
O13 Mo4 O6 156.72(12) . .
O13 Mo4 O9 95.53(12) . .
O13 Mo4 O14 88.40(13) . .
O14 Mo4 Mo3 136.31(10) . .
O14 Mo4 O2 79.89(12) . .
O14 Mo4 O6 83.28(12) . .
O25 Mo4 Mo3 100.24(12) . .
O25 Mo4 O2 168.67(14) . .
O25 Mo4 O6 96.64(14) . .
O25 Mo4 O9 101.53(14) . .
O25 Mo4 O13 105.82(15) . .
O25 Mo4 O14 95.60(15) . .
O2 Mo5 Mo6 87.30(7) . .
O6 Mo5 Mo6 134.62(8) . .
O6 Mo5 O2 72.39(11) . .
O10 Mo5 Mo6 48.91(8) . .
O10 Mo5 O2 79.84(11) . .
O10 Mo5 O6 87.06(12) . .
O10 Mo5 O15 161.59(13) . .
O11 Mo5 Mo6 47.97(9) . .
O11 Mo5 O2 82.84(12) . .
O11 Mo5 O6 154.33(12) . .
O11 Mo5 O10 95.24(12) . .
O11 Mo5 O15 87.57(13) . .
O15 Mo5 Mo6 135.36(10) . .
O15 Mo5 O2 82.48(12) . .
O15 Mo5 O6 82.73(13) . .
O20 Mo5 Mo6 100.07(11) . .
O20 Mo5 O2 171.23(13) . .
O20 Mo5 O6 98.93(14) . .
O20 Mo5 O10 101.35(14) . .
O20 Mo5 O11 105.62(15) . .
O20 Mo5 O15 95.36(14) . .
O4 Mo6 Mo5 90.15(7) . .
O7 Mo6 Mo5 133.02(8) . .
O7 Mo6 O4 75.05(11) . .
O10 Mo6 Mo5 48.75(8) . .
O10 Mo6 O4 81.79(11) . .
O10 Mo6 O7 84.70(11) . .
O10 Mo6 O16 159.90(12) . .
O11 Mo6 Mo5 48.21(9) . .
O11 Mo6 O4 84.68(12) . .
O11 Mo6 O7 159.54(12) . .
O11 Mo6 O10 95.32(12) . .
O11 Mo6 O16 87.89(13) . .
O16 Mo6 Mo5 135.75(10) . .
O16 Mo6 O4 78.75(11) . .
O16 Mo6 O7 85.46(12) . .
O21 Mo6 Mo5 99.87(12) . .
O21 Mo6 O4 169.30(14) . .
O21 Mo6 O7 95.18(14) . .
O21 Mo6 O10 101.94(14) . .
O21 Mo6 O11 104.78(15) . .
O21 Mo6 O16 96.37(15) . .
O8 Mn3 O8 84.34(15) . 6_565
O8 Mn3 O9 82.90(11) 6_565 .
O8 Mn3 O9 82.90(11) . 6_565
O8 Mn3 O9 96.41(11) 6_565 6_565
O8 Mn3 O9 96.41(11) . .
O8 Mn3 O10 179.14(11) . 6_565
O8 Mn3 O10 179.14(11) 6_565 .
O8 Mn3 O10 94.82(10) . .
O8 Mn3 O10 94.81(11) 6_565 6_565
O9 Mn3 O9 179.07(16) 6_565 .
O10 Mn3 O9 83.32(11) 6_565 .
O10 Mn3 O9 97.36(11) . .
O10 Mn3 O9 83.33(11) . 6_565
O10 Mn3 O9 97.36(11) 6_565 6_565
O10 Mn3 O10 86.03(15) 6_565 .
Na2 Mn1 Na1 83.92(8) 10_564 .
O3 Mn1 Na1 61.51(9) . .
O3 Mn1 Na2 122.29(12) . 10_564
O3 Mn1 O27 159.54(18) . 19_576
O3 Mn1 O32 82.8(2) . 10_564
O3 Mn1 O33 83.87(14) . 19_576
O27 Mn1 Na1 122.91(11) 19_576 .
O27 Mn1 Na2 45.51(13) 19_576 10_564
O27 Mn1 O32 78.5(2) 19_576 10_564
O27 Mn1 O33 89.56(14) 19_576 19_576
O28 Mn1 Na1 36.85(10) 10_564 .
O28 Mn1 Na2 60.70(12) 10_564 10_564
O28 Mn1 O3 98.36(13) 10_564 .
O28 Mn1 O27 88.26(15) 10_564 19_576
O28 Mn1 O31 90.55(15) 10_564 .
O28 Mn1 O32 84.7(2) 10_564 10_564
O28 Mn1 O33 177.75(14) 10_564 19_576
O31 Mn1 Na1 103.78(13) . .
O31 Mn1 Na2 119.74(14) . 10_564
O31 Mn1 O3 112.90(15) . .
O31 Mn1 O27 86.22(19) . 19_576
O31 Mn1 O32 164.1(2) . 10_564
O31 Mn1 O33 88.74(16) . 19_576
O32 Mn1 Na1 81.3(2) 10_564 .
O32 Mn1 Na2 45.15(19) 10_564 10_564
O33 Mn1 Na1 145.39(10) 19_576 .
O33 Mn1 Na2 117.92(12) 19_576 10_564
O33 Mn1 O32 95.5(3) 19_576 10_564
O26 Mn2 P4 110.58(13) 19_576 .
O26 Mn2 O29 136.33(17) 19_576 10_564
O26 Mn2 O30 103.0(2) 19_576 25_565
O26 Mn2 O30 116.01(18) 19_576 .
O26 Mn2 O31 91.43(16) 19_576 .
O29 Mn2 P4 85.90(11) 10_564 .
O29 Mn2 O30 112.19(17) 10_564 25_565
O29 Mn2 O30 98.72(15) 10_564 .
O29 Mn2 O31 83.19(15) 10_564 .
O30 Mn2 P4 30.39(10) . .
O30 Mn2 P4 103.60(18) 25_565 .
O30 Mn2 O30 73.26(19) 25_565 .
O30 Mn2 O31 133.0(2) 25_565 .
O31 Mn2 P4 30.86(11) . .
O31 Mn2 O30 60.36(15) . .
O1 P1 O2 108.28(16) . .
O1 P1 O4 106.43(16) . .
O3 P1 O1 110.33(18) . .
O3 P1 O2 110.30(18) . .
O3 P1 O4 114.10(18) . .
O4 P1 O2 107.14(16) . .
O16 P2 O17 110.39(17) . .
O26 P2 O16 109.1(2) . .
O26 P2 O17 108.3(2) . .
O27 P2 O16 109.8(2) . .
O27 P2 O17 108.7(2) . .
O27 P2 O26 110.6(3) . .
Na1 P3 Na2 89.01(11) . .
O18 P3 Na1 127.58(14) . .
O18 P3 Na2 53.37(14) . .
O19 P3 Na1 62.80(15) . .
O19 P3 Na2 129.16(15) . .
O19 P3 O18 110.64(18) . .
O28 P3 Na1 44.86(15) . .
O28 P3 Na2 56.08(15) . .
O28 P3 O18 109.2(2) . .
O28 P3 O19 107.5(2) . .
O28 P3 O29 114.3(2) . .
O29 P3 Na1 125.21(16) . .
O29 P3 Na2 122.07(16) . .
O29 P3 O18 106.6(2) . .
O29 P3 O19 108.6(2) . .
O14 P4 Mn2 112.36(13) . .
O14 P4 O15 111.89(18) . .
O15 P4 Mn2 135.59(14) . .
O30 P4 Mn2 55.6(3) . .
O30 P4 O14 109.3(2) . .
O30 P4 O15 111.6(3) . .
O30 P4 O31 105.0(3) . .
O31 P4 Mn2 51.5(2) . .
O31 P4 O14 111.1(2) . .
O31 P4 O15 107.6(2) . .
Na2 P5 Na2 98.83(4) 28_656 10_564
Na2 P5 Na2 133.88(12) 28_656 19_576
Na2 P5 Na2 133.87(12) 10_564 .
Na2 P5 Na2 98.83(4) 19_576 .
Na2 P5 Na2 98.83(4) 28_656 .
Na2 P5 Na2 98.83(4) 19_576 10_564
O32 P5 Na2 128.8(3) 10_564 28_656
O32 P5 Na2 115.0(3) . 10_564
O32 P5 Na2 128.8(3) 28_656 .
O32 P5 Na2 79.3(4) 10_564 19_576
O32 P5 Na2 79.3(4) 28_656 10_564
O32 P5 Na2 30.3(3) . .
O32 P5 Na2 79.3(4) . 28_656
O32 P5 Na2 128.8(3) 19_576 10_564
O32 P5 Na2 30.3(3) 28_656 28_656
O32 P5 Na2 79.3(4) 19_576 .
O32 P5 Na2 115.0(3) 28_656 19_576
O32 P5 Na2 128.8(3) . 19_576
O32 P5 Na2 115.0(3) 19_576 28_656
O32 P5 Na2 30.3(3) 19_576 19_576
O32 P5 Na2 30.3(3) 10_564 10_564
O32 P5 Na2 115.0(3) 10_564 .
O32 P5 O32 108.5(3) 10_564 19_576
O32 P5 O32 108.5(3) 28_656 10_564
O32 P5 O32 108.5(3) 28_656 .
O32 P5 O32 111.4(6) 10_564 .
O32 P5 O32 108.5(3) 19_576 .
O32 P5 O32 111.4(6) 28_656 19_576
Mn1 Na1 Mn1 99.11(11) . 10_564
P3 Na1 Mn1 58.43(4) . 10_564
P3 Na1 Mn1 58.43(4) 10_564 .
P3 Na1 Mn1 120.65(9) . .
P3 Na1 Mn1 120.65(9) 10_564 10_564
P3 Na1 P3 178.79(17) 10_564 .
O13 Na1 Mn1 140.85(8) . 10_564
O13 Na1 Mn1 83.05(8) 10_564 10_564
O13 Na1 Mn1 140.85(8) 10_564 .
O13 Na1 Mn1 83.06(8) . .
O13 Na1 P3 93.96(8) . 10_564
O13 Na1 P3 86.66(8) . .
O13 Na1 P3 93.96(8) 10_564 .
O13 Na1 P3 86.66(8) 10_564 10_564
O13 Na1 O13 119.4(2) 10_564 .
O13 Na1 O19 93.88(13) 10_564 .
O13 Na1 O19 61.13(11) 10_564 10_564
O13 Na1 O19 61.13(11) . .
O13 Na1 O19 93.89(13) . 10_564
O19 Na1 Mn1 87.54(7) 10_564 .
O19 Na1 Mn1 125.20(8) . .
O19 Na1 Mn1 125.20(8) 10_564 10_564
O19 Na1 Mn1 87.55(7) . 10_564
O19 Na1 P3 29.46(7) . .
O19 Na1 P3 151.57(15) 10_564 .
O19 Na1 P3 151.57(15) . 10_564
O19 Na1 P3 29.46(7) 10_564 10_564
O19 Na1 O19 131.4(2) 10_564 .
O28 Na1 Mn1 32.57(9) 10_564 .
O28 Na1 Mn1 107.44(16) . .
O28 Na1 Mn1 107.44(16) 10_564 10_564
O28 Na1 Mn1 32.57(9) . 10_564
O28 Na1 P3 151.70(18) . 10_564
O28 Na1 P3 27.21(8) 10_564 10_564
O28 Na1 P3 151.70(18) 10_564 .
O28 Na1 P3 27.21(8) . .
O28 Na1 O13 109.30(11) 10_564 10_564
O28 Na1 O13 109.30(11) . .
O28 Na1 O13 95.27(11) . 10_564
O28 Na1 O13 95.27(11) 10_564 .
O28 Na1 O19 56.61(10) 10_564 10_564
O28 Na1 O19 153.45(11) 10_564 .
O28 Na1 O19 56.62(10) . .
O28 Na1 O19 153.45(11) . 10_564
O28 Na1 O28 130.5(3) 10_564 .
Mn1 Na2 Mo2 119.62(9) 10_564 .
Mn1 Na2 P3 61.61(6) 10_564 .
Mn1 Na2 P5 66.04(6) 10_564 .
Co1 Na2 Mo2 119.62(9) 10_564 .
Co1 Na2 Mn1 0.0 10_564 10_564
Co1 Na2 P3 61.61(6) 10_564 .
Co1 Na2 P5 66.04(6) 10_564 .
P3 Na2 Mo2 58.02(5) . .
P3 Na2 P5 111.00(10) . .
P5 Na2 Mo2 137.34(13) . .
O12 Na2 Mo2 29.82(9) . .
O12 Na2 Mn1 149.29(15) . 10_564
O12 Na2 Co1 149.29(15) . 10_564
O12 Na2 P3 87.80(12) . .
O12 Na2 P5 129.46(16) . .
O12 Na2 O18 63.95(12) . .
O12 Na2 O28 109.50(16) . .
O12 Na2 O33 74.42(14) . .
O18 Na2 Mo2 34.91(7) . .
O18 Na2 Mn1 86.70(10) . 10_564
O18 Na2 Co1 86.70(10) . 10_564
O18 Na2 P3 27.23(8) . .
O18 Na2 P5 135.94(15) . .
O18 Na2 O28 53.66(11) . .
O27 Na2 Mo2 117.70(18) 28_656 .
O27 Na2 Mn1 43.00(11) 28_656 10_564
O27 Na2 Co1 43.00(11) 28_656 10_564
O27 Na2 P3 75.31(15) 28_656 .
O27 Na2 P5 94.80(15) 28_656 .
O27 Na2 O12 135.7(2) 28_656 .
O27 Na2 O18 86.17(18) 28_656 .
O27 Na2 O28 70.55(14) 28_656 .
O27 Na2 O33 110.7(2) 28_656 .
O28 Na2 Mo2 81.09(10) . .
O28 Na2 Mn1 40.54(8) . 10_564
O28 Na2 Co1 40.54(8) . 10_564
O28 Na2 P3 26.53(7) . .
O28 Na2 P5 85.16(11) . .
O32 Na2 Mo2 141.2(3) . .
O32 Na2 Mn1 46.1(2) . 10_564
O32 Na2 Co1 46.1(2) . 10_564
O32 Na2 P3 96.9(2) . .
O32 Na2 P5 20.0(2) . .
O32 Na2 O12 146.2(3) . .
O32 Na2 O18 124.0(2) . .
O32 Na2 O27 77.3(3) . 28_656
O32 Na2 O28 70.4(2) . .
O32 Na2 O33 103.3(2) . .
O33 Na2 Mo2 103.53(12) . .
O33 Na2 Mn1 136.12(14) . 10_564
O33 Na2 Co1 136.12(14) . 10_564
O33 Na2 P3 159.69(14) . .
O33 Na2 P5 88.23(12) . .
O33 Na2 O18 132.46(16) . .
O33 Na2 O28 173.37(19) . .
Mo3 O1 Mo2 100.35(11) . .
P1 O1 Mo2 127.84(17) . .
P1 O1 Mo3 125.93(17) . .
Mo4 O2 Mo5 101.49(11) . .
P1 O2 Mo4 124.55(17) . .
P1 O2 Mo5 128.20(17) . .
P1 O3 Mn1 131.7(2) . .
Mo6 O4 Mo1 98.06(11) . .
P1 O4 Mo1 127.28(16) . .
P1 O4 Mo6 125.66(16) . .
Mo2 O5 Mo3 112.35(14) . .
Mo5 O6 Mo4 112.70(13) . .
Mo1 O7 Mo6 112.01(13) . .
Mo1 O8 Mo2 81.97(11) . .
Mo1 O8 Mn3 135.59(15) . .
Mo2 O8 Mn3 134.09(15) . .
Mo3 O9 Mn3 134.57(15) . .
Mo4 O9 Mo3 81.88(11) . .
Mo4 O9 Mn3 133.23(15) . .
Mo5 O10 Mo6 82.34(11) . .
Mo5 O10 Mn3 133.24(15) . .
Mo6 O10 Mn3 135.76(15) . .
Mo6 O11 Mo5 83.81(12) . .
Mo1 O12 Na2 153.48(19) . .
Mo2 O12 Mo1 83.95(12) . .
Mo2 O12 Na2 114.75(16) . .
Mo3 O13 Mo4 83.54(12) . .
Mo3 O13 Na1 109.87(13) . .
Mo4 O13 Na1 156.69(17) . .
P4 O14 Mo4 136.4(2) . .
P4 O15 Mo5 133.86(19) . .
P2 O16 Mo6 138.36(19) . .
P2 O17 Mo1 137.53(19) . .
Mo2 O18 Na2 94.85(13) . .
P3 O18 Mo2 137.35(19) . .
P3 O18 Na2 99.40(17) . .
Mo3 O19 Na1 99.46(13) . .
P3 O19 Mo3 136.1(2) . .
P3 O19 Na1 87.74(16) . .
Co2 O26 Mn2 0.0 28_656 28_656
P2 O26 Mn2 123.7(3) . 28_656
P2 O26 Co2 123.7(3) . 28_656
Mn1 O27 Na2 91.50(18) 28_656 19_576
Co1 O27 Mn1 0.0 28_656 28_656
Co1 O27 Na2 91.50(18) 28_656 19_576
P2 O27 Mn1 133.3(2) . 28_656
P2 O27 Co1 133.3(2) . 28_656
P2 O27 Na2 135.1(2) . 19_576
Mn1 O28 Na1 110.58(15) 10_564 .
Mn1 O28 Na2 78.76(12) 10_564 .
Co1 O28 Mn1 0.0 10_564 10_564
Co1 O28 Na1 110.58(15) 10_564 .
Co1 O28 Na2 78.76(12) 10_564 .
P3 O28 Mn1 135.2(2) . 10_564
P3 O28 Co1 135.2(2) . 10_564
P3 O28 Na1 107.9(2) . .
P3 O28 Na2 97.38(18) . .
Na1 O28 Na2 124.76(18) . .
Co2 O29 Mn2 0.0 10_564 10_564
P3 O29 Mn2 127.0(2) . 10_564
P3 O29 Co2 127.0(2) . 10_564
Mn2 O30 Mn2 106.74(19) 25_565 .
Co2 O30 Mn2 106.7 25_565 .
Co2 O30 Mn2 0.0 25_565 25_565
P4 O30 Mn2 94.0(3) . .
P4 O30 Mn2 159.0(4) . 25_565
P4 O30 Co2 159.0(4) . 25_565
Mn1 O31 Mn2 114.24(17) . .
P4 O31 Mn1 143.5(3) . .
P4 O31 Mn2 97.7(3) . .
Co1 O32 Mn1 0.0 10_564 10_564
P5 O32 Mn1 141.3(4) . 10_564
P5 O32 Co1 141.3(4) . 10_564
P5 O32 Na2 129.7(5) . .
Na2 O32 Mn1 88.7(3) . 10_564
Na2 O32 Co1 88.7(3) . 10_564
Mn1 O33 Na2 115.16(19) 28_656 .
Co1 O33 Mn1 0.0 28_656 28_656
Co1 O33 Na2 115.16(19) 28_656 .

loop_
_geom_bond_atom_site_label_1
_geom_bond_atom_site_label_2
_geom_bond_distance
_geom_bond_site_symmetry_2
Mo1 Mo2 2.5915(5) .
Mo1 O4 2.331(3) .
Mo1 O7 2.085(3) .
Mo1 O8 1.975(3) .
Mo1 O12 1.938(3) .
Mo1 O17 2.048(3) .
Mo1 O22 1.673(3) .
Mo2 Na2 3.537(3) .
Mo2 O1 2.274(3) .
Mo2 O5 2.100(3) .
Mo2 O8 1.976(3) .
Mo2 O12 1.937(3) .
Mo2 O18 2.031(3) .
Mo2 O23 1.682(3) .
Mo3 Mo4 2.5916(5) .
Mo3 O1 2.272(3) .
Mo3 O5 2.103(3) .
Mo3 O9 1.978(3) .
Mo3 O13 1.943(3) .
Mo3 O19 2.047(3) .
Mo3 O24 1.675(3) .
Mo4 O2 2.252(3) .
Mo4 O6 2.116(3) .
Mo4 O9 1.977(3) .
Mo4 O13 1.948(3) .
Mo4 O14 2.045(3) .
Mo4 O25 1.680(3) .
Mo5 Mo6 2.5979(5) .
Mo5 O2 2.278(3) .
Mo5 O6 2.098(3) .
Mo5 O10 1.971(3) .
Mo5 O11 1.948(3) .
Mo5 O15 2.044(3) .
Mo5 O20 1.680(3) .
Mo6 O4 2.272(3) .
Mo6 O7 2.107(3) .
Mo6 O10 1.976(3) .
Mo6 O11 1.941(3) .
Mo6 O16 2.047(3) .
Mo6 O21 1.677(3) .
Mn3 O8 2.151(3) 6_565
Mn3 O8 2.151(3) .
Mn3 O9 2.175(3) .
Mn3 O9 2.175(3) 6_565
Mn3 O10 2.165(3) 6_565
Mn3 O10 2.165(3) .
Mn1 Na1 3.638(3) .
Mn1 Na2 3.157(3) 10_564
Mn1 O3 2.145(3) .
Mn1 O27 2.154(4) 19_576
Mn1 O28 2.092(3) 10_564
Mn1 O31 2.137(6) .
Mn1 O32 2.276(7) 10_564
Mn1 O33 2.194(4) 19_576
Mn2 P4 2.9340(15) .
Mn2 O26 2.026(4) 19_576
Mn2 O29 2.052(4) 10_564
Mn2 O30 2.053(5) 25_565
Mn2 O30 2.426(7) .
Mn2 O31 2.316(5) .
P1 O1 1.549(3) .
P1 O2 1.553(3) .
P1 O3 1.502(3) .
P1 O4 1.550(3) .
P2 O16 1.543(3) .
P2 O17 1.546(3) .
P2 O26 1.511(4) .
P2 O27 1.504(4) .
P3 Na1 3.1441(12) .
P3 Na2 3.354(3) .
P3 O18 1.556(3) .
P3 O19 1.548(3) .
P3 O28 1.511(3) .
P3 O29 1.516(3) .
P4 O14 1.525(3) .
P4 O15 1.529(3) .
P4 O30 1.488(4) .
P4 O31 1.518(4) .
P5 Na2 3.413(3) 19_576
P5 Na2 3.413(3) .
P5 Na2 3.413(3) 28_656
P5 Na2 3.413(3) 10_564
P5 O32 1.517(7) 28_656
P5 O32 1.517(7) 19_576
P5 O32 1.517(7) .
P5 O32 1.517(7) 10_564
Na1 Mn1 3.639(3) 10_564
Na1 P3 3.1440(12) 10_564
Na1 O13 2.591(4) .
Na1 O13 2.591(4) 10_564
Na1 O19 2.798(4) 10_564
Na1 O19 2.798(4) .
Na1 O28 2.331(4) 10_564
Na1 O28 2.331(4) .
Na2 Mn1 3.157(3) 10_564
Na2 Co1 3.157(3) 10_564
Na2 O12 2.257(4) .
Na2 O18 2.728(4) .
Na2 O27 2.253(5) 28_656
Na2 O28 2.807(5) .
Na2 O32 2.239(8) .
Na2 O33 2.453(5) .
O26 Mn2 2.026(4) 28_656
O26 Co2 2.026(4) 28_656
O27 Mn1 2.154(4) 28_656
O27 Co1 2.154(4) 28_656
O27 Na2 2.253(5) 19_576
O28 Mn1 2.092(3) 10_564
O28 Co1 2.092(3) 10_564
O29 Mn2 2.053(4) 10_564
O29 Co2 2.053(4) 10_564
O30 Mn2 2.053(5) 25_565
O30 Co2 2.053(5) 25_565
O32 Mn1 2.276(7) 10_564
O32 Co1 2.276(7) 10_564
O33 Mn1 2.194(4) 28_656
O33 Co1 2.194(4) 28_656

loop_
_platon_squeeze_void_nr
_platon_squeeze_void_average_x
_platon_squeeze_void_average_y
_platon_squeeze_void_average_z
_platon_squeeze_void_volume
_platon_squeeze_void_count_electrons
_platon_squeeze_void_content
1 0.500 -0.250 0.125 1009 338 ' '
2 1.000 0.250 0.125 1009 338 ' '
3 0.500 0.250 0.375 1008 338 ' '
4 1.000 -0.250 0.375 1008 338 ' '
5 0.000 0.250 0.625 1009 338 ' '
6 0.500 -0.250 0.625 1009 338 ' '
7 0.000 -0.250 0.875 1008 338 ' '
8 0.500 0.250 0.875 1008 338 ' '
